data_7009718
loop_
_publ_author_name
'Carlucci, Lucia'
'Ciani, Gianfranco'
'Proserpio, Davide M.'
'Rizzato, Silvia'

_publ_section_title
;
 New examples of self-catenation in two three-dimensional polymeric
 co-ordination networks&#x200A;&#x2020;
;
_journal_issue 21
_journal_name_full 'Journal of the Chemical Society, Dalton Transactions'
_journal_page_first 3821
_journal_paper_doi 10.1039/b003092i
_journal_year 2000
_chemical_formula_sum 'C12 H16 Ag F6 N4 Sb'
_chemical_formula_weight 559.91
_space_group_IT_number 9
_symmetry_cell_setting monoclinic
_symmetry_space_group_name_Hall 'C -2yc'
_symmetry_space_group_name_H-M 'C 1 c 1'
_atom_sites_solution_hydrogens geom
_atom_sites_solution_primary direct
_atom_sites_solution_secondary difmap
_cell_angle_alpha 90.00
_cell_angle_beta 116.022(3)
_cell_angle_gamma 90.00
_cell_formula_units_Z 16
_cell_length_a 16.9700(10)
_cell_length_b 29.369(2)
_cell_length_c 16.5520(10)
_cell_measurement_reflns_used 8192
_cell_measurement_temperature 293(2)
_cell_measurement_theta_max 25
_cell_measurement_theta_min 2
_cell_volume 7413.1(8)
_computing_molecular_graphics SCHAKAL
_computing_structure_refinement 'SHELXL-97 (Sheldrick, 1997)'
_computing_structure_solution SIR97
_diffrn_ambient_temperature 293(2)
_diffrn_detector_type CCD_plate
_diffrn_measured_fraction_theta_full 0.998
_diffrn_measured_fraction_theta_max 0.998
_diffrn_measurement_device SMART
_diffrn_measurement_method omega-scan
_diffrn_radiation_monochromator graphite
_diffrn_radiation_source 'fine-focus sealed tube'
_diffrn_radiation_type MoK\a
_diffrn_radiation_wavelength 0.71073
_diffrn_reflns_av_R_equivalents 0.0261
_diffrn_reflns_av_sigmaI/netI 0.0272
_diffrn_reflns_limit_h_max 20
_diffrn_reflns_limit_h_min -20
_diffrn_reflns_limit_k_max 34
_diffrn_reflns_limit_k_min 0
_diffrn_reflns_limit_l_max 19
_diffrn_reflns_limit_l_min -19
_diffrn_reflns_number 41931
_diffrn_reflns_theta_full 25.05
_diffrn_reflns_theta_max 25.05
_diffrn_reflns_theta_min 1.50
_diffrn_standards_decay_% 0
_exptl_absorpt_coefficient_mu 2.572
_exptl_absorpt_correction_T_max 1.00
_exptl_absorpt_correction_T_min 0.78
_exptl_absorpt_correction_type sadabs
_exptl_crystal_colour colourless
_exptl_crystal_density_diffrn 2.007
_exptl_crystal_density_method 'not measured'
_exptl_crystal_description cubic-like
_exptl_crystal_F_000 4288
_exptl_crystal_size_max 0.15
_exptl_crystal_size_mid 0.12
_exptl_crystal_size_min 0.13
_refine_diff_density_max 0.720
_refine_diff_density_min -0.645
_refine_diff_density_rms 0.112
_refine_ls_abs_structure_details 'Flack H D (1983), Acta Cryst. A39, 876-881'
_refine_ls_abs_structure_Flack 0.02(3)
_refine_ls_extinction_coef 0.00034(3)
_refine_ls_extinction_expression Fc^*^=kFc[1+0.001xFc^2^\l^3^/sin(2\q)]^-1/4^
_refine_ls_extinction_method SHELXL
_refine_ls_goodness_of_fit_all 0.963
_refine_ls_hydrogen_treatment mixed
_refine_ls_matrix_type full
_refine_ls_number_parameters 677
_refine_ls_number_reflns 13079
_refine_ls_number_restraints 1462
_refine_ls_restrained_S_all 1.020
_refine_ls_R_factor_all 0.0575
_refine_ls_R_factor_obs 0.0466
_refine_ls_shift/su_max 0.005
_refine_ls_shift/su_mean 0.000
_refine_ls_structure_factor_coef Fsqd
_refine_ls_weighting_details 'calc w=1/[\s^2^(Fo^2^)+(0.0939P)^2^] where P=(Fo^2^+2Fc^2^)/3'
_refine_ls_weighting_scheme calc
_refine_ls_wR_factor_all 0.1312
_refine_ls_wR_factor_obs 0.1253
_reflns_number_observed 10296
_reflns_number_total 13079
_reflns_observed_criterion >2sigma(I)
_cod_data_source_file b003092i.txt
_cod_data_source_block 1
_cod_depositor_comments
;
The following automatic conversions were performed:
'_symmetry_cell_setting' value 'Monoclinic' changed to 'monoclinic'
according to '/home/saulius/struct/CIF-dictionaries/cif_core.dic'
dictionary named 'cif_core.dic' version 2.4.1 from 2010-06-29.

Automatic conversion script
Id: cif_fix_enum 1527 2010-12-29 10:47:43Z saulius 
;
_cod_original_sg_symbol_H-M 'C c (#9)'
_cod_database_code 7009718
_exptl_absorpt_correction_nazim 3.2
_diffrn_measurement_domega 0.30
_diffrn_measurement_rtime 20

loop_
_symmetry_equiv_pos_as_xyz
'x, y, z'
'x, -y, z+1/2'
'x+1/2, y+1/2, z'
'x+1/2, -y+1/2, z+1/2'

loop_
_atom_site_label
_atom_site_type_symbol
_atom_site_fract_x
_atom_site_fract_y
_atom_site_fract_z
_atom_site_U_iso_or_equiv
_atom_site_adp_type
_atom_site_occupancy
_atom_site_symmetry_multiplicity
_atom_site_calc_flag
_atom_site_refinement_flags
_atom_site_disorder_assembly
_atom_site_disorder_group
Ag1 Ag -0.94694(5) -0.14397(2) -0.71648(5) 0.0673(2) Uani 1 1 d . . .
Ag2 Ag -0.53089(5) -0.61103(3) -0.20003(5) 0.0726(2) Uani 1 1 d . . .
Ag3 Ag -1.05331(5) -0.35316(2) -0.54658(5) 0.0722(2) Uani 1 1 d . . .
Ag4 Ag -0.96980(5) -0.60050(3) -0.57086(5) 0.0700(2) Uani 1 1 d . . .
N11 N -0.6110(5) -0.1220(3) -0.5999(5) 0.0648(19) Uani 1 1 d . . .
C12 C -0.6481(7) -0.1145(4) -0.5462(6) 0.081(3) Uani 1 1 d D . .
C13 C -0.7391(7) -0.1211(4) -0.5774(7) 0.080(3) Uani 1 1 d . . .
H13 H -0.7645 -0.1147 -0.5390 0.096 Uiso 1 1 calc R . .
N14 N -0.7897(5) -0.1360(3) -0.6596(6) 0.0670(19) Uani 1 1 d . . .
C15 C -0.7494(7) -0.1443(4) -0.7110(7) 0.079(3) Uani 1 1 d . . .
H15 H -0.7817 -0.1560 -0.7684 0.095 Uiso 1 1 calc R . .
C16 C -0.6638(6) -0.1363(4) -0.6831(7) 0.081(3) Uani 1 1 d . . .
H16 H -0.6399 -0.1409 -0.7234 0.098 Uiso 1 1 calc R . .
C1A C -0.5950(10) -0.0924(4) -0.4563(7) 0.119(5) Uiso 1 1 d D . .
H1A1 H -0.6297 -0.0685 -0.4471 0.143 Uiso 1 1 calc R . .
H1A2 H -0.5435 -0.0784 -0.4568 0.143 Uiso 1 1 calc R . .
C1B C -0.5664(18) -0.1256(8) -0.3791(8) 0.226(13) Uiso 1 1 d D . .
H1B1 H -0.6170 -0.1368 -0.3735 0.340 Uiso 1 1 calc R . .
H1B2 H -0.5280 -0.1105 -0.3244 0.340 Uiso 1 1 calc R . .
H1B3 H -0.5361 -0.1506 -0.3901 0.340 Uiso 1 1 calc R . .
N21 N -0.9650(5) -0.0662(2) -0.6926(5) 0.0636(18) Uani 1 1 d . . .
C22 C -1.0313(6) -0.0500(3) -0.6763(7) 0.081(3) Uani 1 1 d D . .
C23 C -1.0418(9) -0.0026(4) -0.6719(9) 0.089(3) Uani 1 1 d . . .
H23 H -1.0901 0.0076 -0.6644 0.107 Uiso 1 1 calc R . .
N24 N -0.9897(5) 0.0278(3) -0.6775(6) 0.070(2) Uani 1 1 d . . .
C25 C -0.9201(8) 0.0103(3) -0.6882(8) 0.078(3) Uani 1 1 d . . .
H25 H -0.8778 0.0303 -0.6886 0.094 Uiso 1 1 calc R . .
C26 C -0.9104(7) -0.0344(3) -0.6983(8) 0.076(3) Uani 1 1 d . . .
H26 H -0.8639 -0.0438 -0.7097 0.091 Uiso 1 1 calc R . .
C2A C -1.0902(8) -0.0830(4) -0.6582(5) 0.114(4) Uiso 1 1 d D . .
H2A1 H -1.0543 -0.1058 -0.6153 0.137 Uiso 1 1 calc R . .
H2A2 H -1.1226 -0.0667 -0.6314 0.137 Uiso 1 1 calc R . .
C2B C -1.1542(4) -0.10652(14) -0.7427(4) 0.205(11) Uiso 1 1 d D . .
H2B1 H -1.2094 -0.0908 -0.7663 0.308 Uiso 1 1 calc R . .
H2B2 H -1.1624 -0.1374 -0.7291 0.308 Uiso 1 1 calc R . .
H2B3 H -1.1314 -0.1063 -0.7866 0.308 Uiso 1 1 calc R . .
N31A N -1.0411(4) -0.12750(14) -1.0620(4) 0.064(4) Uiso 0.60(2) 1 d PRD . 1
C32A C -1.0228(4) -0.17073(14) -1.0240(4) 0.045(4) Uiso 0.60(2) 1 d PRD . 1
C33A C -1.0016(4) -0.17650(14) -0.9334(4) 0.054(4) Uiso 0.60(2) 1 d PRD . 1
H33A H -0.9894 -0.2054 -0.9080 0.064 Uiso 0.60(2) 1 calc PR . 1
N34A N -0.9986(4) -0.13905(14) -0.8808(4) 0.062(5) Uiso 0.60(2) 1 d PRD . 1
C35A C -1.0169(4) -0.09582(14) -0.9188(4) 0.080(5) Uiso 0.60(2) 1 d PRD . 1
H35A H -1.0149 -0.0708 -0.8836 0.096 Uiso 0.60(2) 1 calc PR . 1
C36A C -1.0381(4) -0.09005(14) -1.0094(4) 0.087(6) Uiso 0.60(2) 1 d PRD . 1
H36A H -1.0503 -0.0611 -1.0348 0.104 Uiso 0.60(2) 1 calc PR . 1
C3A1 C -1.0282(5) -0.2083(3) -1.0879(6) 0.122(12) Uiso 0.60(2) 1 d PD . 1
H3A1 H -1.0818 -0.2047 -1.1429 0.146 Uiso 0.60(2) 1 calc PR . 1
H3A2 H -0.9793 -0.2054 -1.1031 0.146 Uiso 0.60(2) 1 calc PR . 1
C3B1 C -1.0268(8) -0.25529(18) -1.0514(7) 0.145(6) Uiso 0.50 1 d PD . 1
H3B1 H -0.9879 -0.2558 -0.9883 0.218 Uiso 0.50 1 calc PR . 1
H3B2 H -1.0068 -0.2767 -1.0821 0.218 Uiso 0.50 1 calc PR . 1
H3B3 H -1.0849 -0.2634 -1.0603 0.218 Uiso 0.50 1 calc PR . 1
N31B N -1.0201(8) -0.12815(18) -1.0517(7) 0.063(7) Uiso 0.40(2) 1 d PRD . 2
C32B C -1.0223(8) -0.17150(18) -1.0190(7) 0.25(5) Uiso 0.40(2) 1 d PRD . 2
C33B C -1.0028(8) -0.17756(18) -0.9289(7) 0.32(6) Uiso 0.40(2) 1 d PRD . 2
H33B H -1.0042 -0.2066 -0.9070 0.379 Uiso 0.40(2) 1 calc PR . 2
N34B N -0.9811(8) -0.14026(18) -0.8715(7) 0.057(7) Uiso 0.40(2) 1 d PRD . 2
C35B C -0.9789(8) -0.09691(18) -0.9041(7) 0.055(6) Uiso 0.40(2) 1 d PRD . 2
H35B H -0.9644 -0.0720 -0.8657 0.066 Uiso 0.40(2) 1 calc PR . 2
C36B C -0.9984(8) -0.09085(18) -0.9942(7) 0.065(7) Uiso 0.40(2) 1 d PRD . 2
H36B H -0.9970 -0.0618 -1.0161 0.079 Uiso 0.40(2) 1 calc PR . 2
C3A2 C -1.0473(9) -0.2080(2) -1.0901(8) 0.16(3) Uiso 0.40(2) 1 d PD . 2
H3A3 H -1.1096 -0.2058 -1.1293 0.195 Uiso 0.40(2) 1 calc PR . 2
H3A4 H -1.0162 -0.2026 -1.1263 0.195 Uiso 0.40(2) 1 calc PR . 2
C3B2 C -1.0268(8) -0.25529(18) -1.0514(7) 0.145(6) Uiso 0.50 1 d PD . 2
H3B4 H -0.9726 -0.2549 -0.9975 0.218 Uiso 0.50 1 calc PR . 2
H3B5 H -1.0215 -0.2755 -1.0944 0.218 Uiso 0.50 1 calc PR . 2
H3B6 H -1.0732 -0.2656 -1.0376 0.218 Uiso 0.50 1 calc PR . 2
N41 N -0.9808(5) -0.2094(2) -0.6618(5) 0.0636(19) Uani 1 1 d . . .
C42 C -0.9447(6) -0.2495(3) -0.6688(6) 0.062(2) Uani 1 1 d D . .
C43 C -0.9691(7) -0.2881(3) -0.6374(8) 0.074(3) Uani 1 1 d . . .
H43 H -0.9463 -0.3158 -0.6447 0.089 Uiso 1 1 calc R . .
N44 N -1.0206(5) -0.2889(2) -0.5990(5) 0.0595(17) Uani 1 1 d . . .
C45 C -1.0543(8) -0.2496(3) -0.5919(9) 0.078(3) Uani 1 1 d . . .
H45 H -1.0912 -0.2479 -0.5639 0.093 Uiso 1 1 calc R . .
C46 C -1.0342(7) -0.2107(3) -0.6265(8) 0.076(3) Uani 1 1 d . . .
H46 H -1.0615 -0.1836 -0.6239 0.091 Uiso 1 1 calc R . .
C4A C -0.8804(9) -0.2482(4) -0.7091(11) 0.117(5) Uiso 1 1 d D . .
H4A1 H -0.8305 -0.2296 -0.6713 0.141 Uiso 1 1 calc R . .
H4A2 H -0.9082 -0.2338 -0.7677 0.141 Uiso 1 1 calc R . .
C4B C -0.8484(14) -0.2948(6) -0.7192(16) 0.183(9) Uiso 1 1 d D . .
H4B1 H -0.8437 -0.3138 -0.6701 0.274 Uiso 1 1 calc R . .
H4B2 H -0.7920 -0.2921 -0.7191 0.274 Uiso 1 1 calc R . .
H4B3 H -0.8892 -0.3081 -0.7749 0.274 Uiso 1 1 calc R . .
N51 N -1.0133(6) -0.4269(3) -0.5733(5) 0.072(2) Uani 1 1 d . . .
C52 C -0.9349(5) -0.4440(3) -0.5242(6) 0.061(2) Uani 1 1 d D . .
C53 C -0.9261(6) -0.4910(3) -0.5208(6) 0.064(2) Uani 1 1 d . . .
H53 H -0.8716 -0.5031 -0.4830 0.077 Uiso 1 1 calc R . .
N54 N -0.9891(5) -0.5194(3) -0.5671(5) 0.0631(18) Uani 1 1 d . . .
C55 C -1.0683(7) -0.5009(4) -0.6205(8) 0.084(3) Uani 1 1 d . . .
H55 H -1.1157 -0.5195 -0.6545 0.100 Uiso 1 1 calc R . .
C56 C -1.0773(7) -0.4543(4) -0.6237(7) 0.091(4) Uani 1 1 d . . .
H56 H -1.1307 -0.4417 -0.6631 0.109 Uiso 1 1 calc R . .
C5A C -0.8599(6) -0.4137(3) -0.4650(6) 0.085(3) Uiso 1 1 d D . .
H5A1 H -0.8288 -0.4281 -0.4067 0.102 Uiso 1 1 calc R . 1
H5A2 H -0.8832 -0.3851 -0.4560 0.102 Uiso 1 1 calc R . 1
C5B1 C -0.7960(13) -0.4043(10) -0.5039(15) 0.118(10) Uiso 0.66(5) 1 d PD . 1
H5B1 H -0.7551 -0.3813 -0.4687 0.178 Uiso 0.66(5) 1 calc PR . 1
H5B2 H -0.8274 -0.3939 -0.5647 0.178 Uiso 0.66(5) 1 calc PR . 1
H5B3 H -0.7648 -0.4318 -0.5029 0.178 Uiso 0.66(5) 1 calc PR . 1
C5B2 C -0.7734(7) -0.4274(11) -0.462(3) 0.090(14) Uiso 0.34(5) 1 d PD . 2
H5B4 H -0.7800 -0.4312 -0.5227 0.135 Uiso 0.34(5) 1 calc PR . 2
H5B5 H -0.7543 -0.4556 -0.4303 0.135 Uiso 0.34(5) 1 calc PR . 2
H5B6 H -0.7306 -0.4042 -0.4326 0.135 Uiso 0.34(5) 1 calc PR . 2
N61 N -1.3869(5) -0.3686(3) -0.6652(5) 0.0646(18) Uani 1 1 d . . .
C62 C -1.3555(7) -0.3523(4) -0.7177(7) 0.081(3) Uani 1 1 d D . .
C63 C -1.2662(7) -0.3481(4) -0.6862(8) 0.084(3) Uani 1 1 d . . .
H63 H -1.2457 -0.3347 -0.7241 0.101 Uiso 1 1 calc R . .
N64 N -1.2081(5) -0.3615(3) -0.6074(6) 0.071(2) Uani 1 1 d . . .
C65 C -1.2434(7) -0.3776(4) -0.5546(7) 0.082(3) Uani 1 1 d . . .
H65 H -1.2066 -0.3856 -0.4956 0.098 Uiso 1 1 calc R . .
C66 C -1.3328(6) -0.3824(4) -0.5857(7) 0.076(3) Uani 1 1 d . . .
H66 H -1.3547 -0.3959 -0.5489 0.092 Uiso 1 1 calc R . .
C6A C -1.4153(13) -0.3292(7) -0.8050(9) 0.163(7) Uiso 1 1 d D . .
H6A1 H -1.4736 -0.3268 -0.8082 0.195 Uiso 1 1 calc R . .
H6A2 H -1.3941 -0.2986 -0.8055 0.195 Uiso 1 1 calc R . .
C6B C -1.421(3) -0.3545(13) -0.8864(8) 0.34(2) Uiso 1 1 d D . .
H6B1 H -1.3635 -0.3651 -0.8756 0.503 Uiso 1 1 calc R . .
H6B2 H -1.4428 -0.3345 -0.9374 0.503 Uiso 1 1 calc R . .
H6B3 H -1.4597 -0.3801 -0.8981 0.503 Uiso 1 1 calc R . .
N71 N -0.9741(5) -0.3863(3) -0.2154(6) 0.071(2) Uani 1 1 d . . .
C72 C -0.9429(6) -0.3485(3) -0.2375(6) 0.066(2) Uani 1 1 d D . .
C73 C -0.9621(7) -0.3409(3) -0.3300(6) 0.069(2) Uani 1 1 d . . .
H73 H -0.9420 -0.3146 -0.3462 0.082 Uiso 1 1 calc R . .
N74 N -1.0078(5) -0.3708(2) -0.3919(5) 0.0643(18) Uani 1 1 d . . .
C75 C -1.0351(7) -0.4075(3) -0.3654(7) 0.069(2) Uani 1 1 d . . .
H75 H -1.0664 -0.4294 -0.4079 0.083 Uiso 1 1 calc R . .
C76 C -1.0191(7) -0.4143(3) -0.2779(6) 0.071(2) Uani 1 1 d . . .
H76 H -1.0417 -0.4402 -0.2632 0.085 Uiso 1 1 calc R . .
C7A C -0.8861(6) -0.3142(4) -0.1692(7) 0.092(3) Uiso 1 1 d D . .
H7A1 H -0.8872 -0.3205 -0.1122 0.111 Uiso 1 1 calc R . .
H7A2 H -0.9104 -0.2841 -0.1884 0.111 Uiso 1 1 calc R . .
C7B C -0.7923(7) -0.3146(7) -0.1557(13) 0.174(8) Uiso 1 1 d D . .
H7B1 H -0.7669 -0.3439 -0.1341 0.261 Uiso 1 1 calc R . .
H7B2 H -0.7596 -0.2917 -0.1126 0.261 Uiso 1 1 calc R . .
H7B3 H -0.7906 -0.3083 -0.2119 0.261 Uiso 1 1 calc R . .
N81 N -0.6639(4) -0.6104(2) -0.3191(4) 0.0492(15) Uani 1 1 d . . .
C82 C -0.6811(5) -0.5906(3) -0.3985(6) 0.063(2) Uani 1 1 d D . .
C83 C -0.7655(5) -0.5902(3) -0.4680(6) 0.062(2) Uani 1 1 d . . .
H83 H -0.7765 -0.5758 -0.5220 0.074 Uiso 1 1 calc R . .
N84 N -0.8307(5) -0.6103(3) -0.4574(5) 0.0605(18) Uani 1 1 d . . .
C85 C -0.8137(6) -0.6288(4) -0.3831(7) 0.075(3) Uani 1 1 d . . .
H85 H -0.8595 -0.6424 -0.3755 0.090 Uiso 1 1 calc R . .
C86 C -0.7304(6) -0.6300(4) -0.3115(6) 0.067(2) Uani 1 1 d . . .
H86 H -0.7216 -0.6447 -0.2583 0.081 Uiso 1 1 calc R . .
C8A C -0.6090(6) -0.5666(3) -0.4115(9) 0.095(3) Uiso 1 1 d D . .
H8A1 H -0.5535 -0.5723 -0.3596 0.114 Uiso 1 1 calc R . .
H8A2 H -0.6052 -0.5791 -0.4638 0.114 Uiso 1 1 calc R . .
C8B C -0.6231(11) -0.5159(3) -0.4236(13) 0.134(6) Uiso 1 1 d D . .
H8B1 H -0.6765 -0.5100 -0.4764 0.201 Uiso 1 1 calc R . .
H8B2 H -0.5748 -0.5023 -0.4302 0.201 Uiso 1 1 calc R . .
H8B3 H -0.6269 -0.5032 -0.3720 0.201 Uiso 1 1 calc R . .
Sb1 Sb -0.72690(6) -0.25823(4) -0.39680(6) 0.1111(3) Uani 1 1 d D . .
F11 F -0.7716(7) -0.2091(3) -0.4684(7) 0.241(7) Uiso 1 1 d D . .
F12 F -0.6164(5) -0.2443(5) -0.3832(11) 0.240(7) Uiso 1 1 d D . .
F13 F -0.8368(5) -0.2755(5) -0.4137(12) 0.244(7) Uiso 1 1 d D . .
F14 F -0.7380(14) -0.2927(4) -0.4937(7) 0.269(8) Uiso 1 1 d D . .
F15 F -0.7110(12) -0.2250(4) -0.2969(6) 0.237(7) Uiso 1 1 d D . .
F16 F -0.6804(7) -0.3087(3) -0.3231(7) 0.227(6) Uiso 1 1 d D . .
Sb2 Sb -0.82848(5) -0.48675(3) -0.73735(5) 0.0844(2) Uani 1 1 d D . .
F21 F -0.7692(5) -0.4805(2) -0.8066(5) 0.129(3) Uiso 1 1 d D . .
F22 F -0.9321(5) -0.4942(4) -0.8386(5) 0.142(6) Uiso 0.666(18) 1 d PD . .
F23 F -0.7235(5) -0.4820(4) -0.6360(5) 0.148(6) Uiso 0.666(18) 1 d PD . .
F24 F -0.8124(8) -0.5491(2) -0.7373(8) 0.141(6) Uiso 0.666(18) 1 d PD . .
F25 F -0.8446(8) -0.4255(2) -0.7372(8) 0.146(6) Uiso 0.666(18) 1 d PD . .
F26 F -0.8863(5) -0.4945(3) -0.6673(5) 0.187(5) Uiso 1 1 d D . .
F22B F -0.7653(8) -0.4398(4) -0.6659(8) 0.22(2) Uiso 0.334(18) 1 d PD . .
F23B F -0.8891(8) -0.5353(4) -0.8074(8) 0.179(16) Uiso 0.334(18) 1 d PD . .
F24B F -0.9133(7) -0.4479(5) -0.8106(8) 0.37(4) Uiso 0.334(18) 1 d PD . .
F25B F -0.7438(7) -0.5273(4) -0.6650(8) 0.62(11) Uiso 0.334(18) 1 d PD . .
Sb3 Sb -1.29441(6) -0.49471(3) -0.88107(6) 0.0954(3) Uani 1 1 d D . .
F31 F -1.1775(5) -0.4948(3) -0.8514(7) 0.189(5) Uiso 1 1 d D . .
F32 F -1.2765(7) -0.4514(5) -0.7941(9) 0.223(6) Uiso 1 1 d D . .
F33 F -1.3137(7) -0.4497(5) -0.9629(9) 0.223(6) Uiso 1 1 d D . .
F34 F -1.3139(8) -0.5405(6) -0.9621(13) 0.306(11) Uiso 1 1 d D . .
F35 F -1.2735(7) -0.5327(5) -0.7855(9) 0.233(7) Uiso 1 1 d D . .
F36 F -1.4124(5) -0.4947(3) -0.9079(7) 0.183(5) Uiso 1 1 d D . .
Sb4 Sb -0.70438(7) -0.23696(3) -0.89963(7) 0.1070(3) Uani 1 1 d D . .
F41 F -0.6212(7) -0.2251(4) -0.9414(8) 0.155(6) Uiso 0.721(15) 1 d PD . .
F42 F -0.7905(7) -0.2245(5) -1.0144(6) 0.182(7) Uiso 0.721(15) 1 d PD . .
F43 F -0.7022(9) -0.1760(3) -0.8724(10) 0.178(7) Uiso 0.721(15) 1 d PD . .
F44 F -0.6169(8) -0.2477(6) -0.7879(6) 0.247(12) Uiso 0.721(15) 1 d PD . .
F45 F -0.7045(10) -0.2970(3) -0.9296(11) 0.206(8) Uiso 0.721(15) 1 d PD . .
F46 F -0.7878(8) -0.2476(5) -0.8620(9) 0.235(11) Uiso 0.721(15) 1 d PD . .
F41B F -0.7701(18) -0.1859(7) -0.908(2) 0.121(11) Uiso 0.279(15) 1 d PD . .
F42B F -0.717(2) -0.2539(10) -0.7983(12) 0.142(13) Uiso 0.279(15) 1 d PD . .
F43B F -0.781(2) -0.2829(10) -0.9603(16) 0.161(15) Uiso 0.279(15) 1 d PD . .
F44B F -0.6788(17) -0.2265(8) -0.9939(11) 0.106(9) Uiso 0.279(15) 1 d PD . .
F45B F -0.6191(19) -0.1965(11) -0.8298(15) 0.155(15) Uiso 0.279(15) 1 d PD . .
F46B F -0.620(5) -0.281(3) -0.870(5) 0.37(6) Uiso 0.279(15) 1 d PD . .

loop_
_atom_site_aniso_label
_atom_site_aniso_U_11
_atom_site_aniso_U_22
_atom_site_aniso_U_33
_atom_site_aniso_U_23
_atom_site_aniso_U_13
_atom_site_aniso_U_12
Ag1 0.0675(4) 0.0559(4) 0.0870(5) 0.0104(3) 0.0416(4) -0.0019(3)
Ag2 0.0548(4) 0.0831(5) 0.0608(4) 0.0076(4) 0.0078(3) 0.0003(4)
Ag3 0.0775(5) 0.0570(4) 0.0812(5) 0.0111(3) 0.0339(4) -0.0071(3)
Ag4 0.0493(4) 0.0831(5) 0.0627(4) -0.0043(3) 0.0109(3) -0.0033(3)
N11 0.059(4) 0.071(5) 0.065(5) -0.007(4) 0.028(4) -0.011(4)
C12 0.071(6) 0.109(8) 0.071(6) -0.005(6) 0.040(5) -0.011(6)
C13 0.069(6) 0.108(8) 0.066(6) -0.013(6) 0.031(5) -0.022(6)
N14 0.065(5) 0.068(4) 0.082(5) 0.001(4) 0.045(4) 0.000(4)
C15 0.068(6) 0.103(8) 0.069(6) -0.012(5) 0.033(5) -0.022(5)
C16 0.058(6) 0.118(8) 0.076(6) -0.043(6) 0.036(5) -0.028(6)
N21 0.066(4) 0.053(4) 0.075(5) 0.000(3) 0.034(4) -0.001(3)
C22 0.093(7) 0.058(5) 0.108(8) -0.001(5) 0.058(7) -0.001(5)
C23 0.098(8) 0.072(7) 0.113(9) -0.002(6) 0.059(8) 0.023(6)
N24 0.063(5) 0.057(4) 0.085(5) -0.004(4) 0.030(4) -0.009(4)
C25 0.081(7) 0.058(5) 0.094(7) 0.004(5) 0.038(6) 0.000(5)
C26 0.070(6) 0.058(5) 0.097(7) -0.006(5) 0.035(5) 0.000(5)
N41 0.058(4) 0.054(4) 0.070(5) 0.009(3) 0.021(4) -0.002(3)
C42 0.060(5) 0.065(5) 0.065(5) 0.008(4) 0.032(5) -0.002(4)
C43 0.093(7) 0.046(5) 0.095(7) 0.011(5) 0.053(6) 0.013(5)
N44 0.064(4) 0.055(4) 0.067(4) 0.003(3) 0.036(4) -0.001(3)
C45 0.097(8) 0.054(5) 0.113(9) 0.013(5) 0.074(7) 0.010(5)
C46 0.089(7) 0.057(5) 0.100(7) 0.014(5) 0.058(6) 0.010(5)
N51 0.079(5) 0.062(4) 0.064(5) -0.014(4) 0.021(4) 0.002(4)
C52 0.071(6) 0.056(5) 0.066(5) -0.004(4) 0.041(5) 0.005(4)
C53 0.050(5) 0.087(6) 0.051(5) 0.001(4) 0.019(4) 0.004(4)
N54 0.062(5) 0.062(4) 0.054(4) -0.004(3) 0.016(4) -0.003(4)
C55 0.069(6) 0.074(6) 0.085(7) -0.016(5) 0.013(6) 0.002(5)
C56 0.077(6) 0.074(7) 0.073(6) -0.019(5) -0.011(5) 0.021(5)
N61 0.057(4) 0.066(4) 0.059(4) 0.005(4) 0.015(4) -0.003(4)
C62 0.070(6) 0.084(7) 0.076(6) 0.034(5) 0.021(5) -0.002(5)
C63 0.069(6) 0.089(7) 0.084(7) 0.028(6) 0.024(6) -0.009(5)
N64 0.062(5) 0.070(5) 0.078(6) -0.002(4) 0.027(4) -0.007(4)
C65 0.059(6) 0.105(8) 0.067(6) 0.005(6) 0.013(5) -0.008(6)
C66 0.049(5) 0.118(8) 0.059(6) 0.013(5) 0.021(4) 0.000(5)
N71 0.070(5) 0.073(5) 0.074(5) 0.009(4) 0.037(4) 0.003(4)
C72 0.070(6) 0.067(5) 0.059(5) -0.009(4) 0.028(4) -0.002(4)
C73 0.093(7) 0.061(5) 0.061(5) 0.001(4) 0.042(5) -0.004(5)
N74 0.074(5) 0.057(4) 0.064(4) 0.003(4) 0.031(4) -0.002(4)
C75 0.069(6) 0.066(5) 0.065(5) -0.008(4) 0.024(5) 0.000(5)
C76 0.079(6) 0.060(5) 0.066(6) 0.003(4) 0.026(5) -0.011(5)
N81 0.041(4) 0.054(4) 0.048(4) 0.003(3) 0.015(3) 0.001(3)
C82 0.050(5) 0.074(6) 0.067(5) 0.005(4) 0.026(4) 0.001(4)
C83 0.049(5) 0.082(6) 0.048(4) 0.001(4) 0.015(4) 0.003(4)
N84 0.046(4) 0.071(4) 0.054(4) 0.006(4) 0.013(3) 0.000(3)
C85 0.044(5) 0.092(7) 0.088(7) 0.010(6) 0.028(5) -0.007(5)
C86 0.055(5) 0.084(6) 0.054(5) 0.018(4) 0.014(4) 0.007(5)
Sb1 0.0942(6) 0.1461(8) 0.0724(5) -0.0074(5) 0.0177(4) -0.0037(6)
Sb2 0.0854(5) 0.1083(6) 0.0709(4) 0.0004(4) 0.0449(4) -0.0110(4)
Sb3 0.0930(5) 0.1074(6) 0.0747(5) 0.0027(4) 0.0266(4) -0.0155(5)
Sb4 0.1355(8) 0.1002(6) 0.0994(6) -0.0128(5) 0.0647(6) -0.0339(6)

loop_
_atom_type_symbol
_atom_type_description
_atom_type_scat_dispersion_real
_atom_type_scat_dispersion_imag
_atom_type_scat_source
C C 0.0033 0.0016 'International Tables Vol C Tables 4.2.6.8 and 6.1.1.4'
H H 0.0000 0.0000 'International Tables Vol C Tables 4.2.6.8 and 6.1.1.4'
N N 0.0061 0.0033 'International Tables Vol C Tables 4.2.6.8 and 6.1.1.4'
F F 0.0171 0.0103 'International Tables Vol C Tables 4.2.6.8 and 6.1.1.4'
Ag Ag -0.8971 1.1015 'International Tables Vol C Tables 4.2.6.8 and 6.1.1.4'
Sb Sb -0.5866 1.5461 'International Tables Vol C Tables 4.2.6.8 and 6.1.1.4'

loop_
_geom_angle_atom_site_label_1
_geom_angle_atom_site_label_2
_geom_angle_atom_site_label_3
_geom_angle
_geom_angle_site_symmetry_1
_geom_angle_site_symmetry_3
_geom_angle_publ_flag
N41 Ag1 N21 132.0(3) . . ?
N41 Ag1 N34B 118.6(3) . . ?
N21 Ag1 N34B 98.5(2) . . ?
N41 Ag1 N14 110.5(3) . . ?
N21 Ag1 N14 92.5(3) . . ?
N34B Ag1 N14 97.0(4) . . ?
N41 Ag1 N34A 116.9(2) . . ?
N21 Ag1 N34A 96.8(2) . . ?
N14 Ag1 N34A 102.8(2) . . ?
N81 Ag2 N61 139.3(3) . 2_645 ?
N81 Ag2 N31A 111.7(2) . 3_546 ?
N61 Ag2 N31A 102.5(2) 2_645 3_546 ?
N81 Ag2 N31B 119.2(3) . 3_546 ?
N61 Ag2 N31B 95.2(3) 2_645 3_546 ?
N81 Ag2 N24 103.1(2) . 4_545 ?
N61 Ag2 N24 91.1(3) 2_645 4_545 ?
N31A Ag2 N24 100.6(2) 3_546 4_545 ?
N31B Ag2 N24 99.0(2) 3_546 4_545 ?
N44 Ag3 N51 123.8(3) . . ?
N44 Ag3 N64 109.7(3) . . ?
N51 Ag3 N64 100.4(3) . . ?
N44 Ag3 N74 125.4(3) . . ?
N51 Ag3 N74 91.0(3) . . ?
N64 Ag3 N74 102.1(3) . . ?
N84 Ag4 N11 137.2(3) . 3_445 ?
N84 Ag4 N71 111.5(3) . 2_544 ?
N11 Ag4 N71 100.0(3) 3_445 2_544 ?
N84 Ag4 N54 101.8(3) . . ?
N11 Ag4 N54 97.7(3) 3_445 . ?
N71 Ag4 N54 104.0(3) 2_544 . ?
C12 N11 C16 116.4(8) . . ?
C12 N11 Ag4 125.0(6) . 3 ?
C16 N11 Ag4 117.7(6) . 3 ?
N11 C12 C13 120.1(8) . . ?
N11 C12 C1A 119.0(10) . . ?
C13 C12 C1A 120.3(10) . . ?
N14 C13 C12 122.2(9) . . ?
C13 N14 C15 115.7(9) . . ?
C13 N14 Ag1 122.6(6) . . ?
C15 N14 Ag1 121.6(7) . . ?
N14 C15 C16 122.3(10) . . ?
C15 C16 N11 123.1(9) . . ?
C12 C1A C1B 112.9(5) . . ?
C26 N21 C22 115.3(7) . . ?
C26 N21 Ag1 121.0(6) . . ?
C22 N21 Ag1 123.6(5) . . ?
N21 C22 C23 119.5(8) . . ?
N21 C22 C2A 119.5(9) . . ?
C23 C22 C2A 120.8(11) . . ?
N24 C23 C22 125.0(10) . . ?
C23 N24 C25 114.1(9) . . ?
C23 N24 Ag2 121.8(7) . 4_444 ?
C25 N24 Ag2 122.8(7) . 4_444 ?
C26 C25 N24 122.9(10) . . ?
C25 C26 N21 122.8(10) . . ?
C2B C2A C22 112.2(5) . . ?
C32A N31A C36A 120.0 . . ?
C32A N31A Ag2 121.09(11) . 3_454 ?
C36A N31A Ag2 115.86(10) . 3_454 ?
N31A C32A C33A 120.0 . . ?
N31A C32A C3A1 114.8(4) . . ?
C33A C32A C3A1 125.2(4) . . ?
N34A C33A C32A 120.0 . . ?
C33A N34A C35A 120.0 . . ?
C33A N34A Ag1 122.78(11) . . ?
C35A N34A Ag1 116.91(10) . . ?
C36A C35A N34A 120.0 . . ?
N31A C36A C35A 120.0 . . ?
C3B1 C3A1 C32A 113.9(5) . . ?
C32B N31B C36B 120.0 . . ?
C32B N31B Ag2 125.35(12) . 3_454 ?
C36B N31B Ag2 114.05(13) . 3_454 ?
C33B C32B N31B 120.0 . . ?
C33B C32B C3A2 126.9(3) . . ?
N31B C32B C3A2 113.1(3) . . ?
C32B C33B N34B 120.0 . . ?
C33B N34B C35B 120.0 . . ?
C33B N34B Ag1 124.71(13) . . ?
C35B N34B Ag1 115.29(13) . . ?
C36B C35B N34B 120.0 . . ?
C35B C36B N31B 120.0 . . ?
C46 N41 C42 116.9(8) . . ?
C46 N41 Ag1 123.7(7) . . ?
C42 N41 Ag1 119.4(6) . . ?
N41 C42 C43 117.3(7) . . ?
N41 C42 C4A 117.2(8) . . ?
C43 C42 C4A 125.4(8) . . ?
N44 C43 C42 125.5(8) . . ?
C43 N44 C45 116.3(8) . . ?
C43 N44 Ag3 123.0(6) . . ?
C45 N44 Ag3 120.7(6) . . ?
N44 C45 C46 119.3(9) . . ?
N41 C46 C45 124.6(9) . . ?
C42 C4A C4B 113.1(5) . . ?
C56 N51 C52 119.2(8) . . ?
C56 N51 Ag3 117.0(7) . . ?
C52 N51 Ag3 121.9(6) . . ?
N51 C52 C53 117.8(7) . . ?
N51 C52 C5A 120.9(8) . . ?
C53 C52 C5A 120.9(8) . . ?
N54 C53 C52 124.5(8) . . ?
C53 N54 C55 116.6(8) . . ?
C53 N54 Ag4 124.2(6) . . ?
C55 N54 Ag4 119.1(6) . . ?
N54 C55 C56 119.0(10) . . ?
N51 C56 C55 122.6(9) . . ?
C5B2 C5A C52 113.4(5) . . ?
C5B2 C5A C5B1 35.6(15) . . ?
C52 C5A C5B1 113.0(5) . . ?
C62 N61 C66 118.7(8) . . ?
C62 N61 Ag2 128.7(6) . 2_444 ?
C66 N61 Ag2 111.8(6) . 2_444 ?
N61 C62 C63 119.2(9) . . ?
N61 C62 C6A 120.4(12) . . ?
C63 C62 C6A 119.3(12) . . ?
N64 C63 C62 125.3(10) . . ?
C63 N64 C65 113.5(9) . . ?
C63 N64 Ag3 127.2(7) . . ?
C65 N64 Ag3 119.0(7) . . ?
N64 C65 C66 121.6(9) . . ?
N61 C66 C65 121.4(10) . . ?
C6B C6A C62 112.7(5) . . ?
C76 N71 C72 118.5(8) . . ?
C76 N71 Ag4 116.7(6) . 2_545 ?
C72 N71 Ag4 124.2(6) . 2_545 ?
N71 C72 C73 119.0(8) . . ?
N71 C72 C7A 123.1(9) . . ?
C73 C72 C7A 117.9(9) . . ?
N74 C73 C72 120.5(8) . . ?
C73 N74 C75 117.3(8) . . ?
C73 N74 Ag3 119.7(6) . . ?
C75 N74 Ag3 122.5(6) . . ?
N74 C75 C76 122.4(9) . . ?
N71 C76 C75 122.2(9) . . ?
C72 C7A C7B 113.2(5) . . ?
C86 N81 C82 116.9(7) . . ?
C86 N81 Ag2 118.9(5) . . ?
C82 N81 Ag2 124.3(5) . . ?
N81 C82 C83 121.1(7) . . ?
N81 C82 C8A 119.9(8) . . ?
C83 C82 C8A 118.9(8) . . ?
N84 C83 C82 120.0(8) . . ?
C85 N84 C83 118.2(8) . . ?
C85 N84 Ag4 124.5(6) . . ?
C83 N84 Ag4 116.8(6) . . ?
N84 C85 C86 123.8(9) . . ?
N81 C86 C85 119.9(9) . . ?
C8B C8A C82 112.9(5) . . ?
F11 Sb1 F13 90.9(3) . . ?
F11 Sb1 F12 90.8(3) . . ?
F13 Sb1 F12 176.4(8) . . ?
F11 Sb1 F15 91.1(3) . . ?
F13 Sb1 F15 91.3(8) . . ?
F12 Sb1 F15 91.8(9) . . ?
F11 Sb1 F14 90.9(3) . . ?
F13 Sb1 F14 90.3(9) . . ?
F12 Sb1 F14 86.5(9) . . ?
F15 Sb1 F14 177.4(7) . . ?
F11 Sb1 F16 179.7(4) . . ?
F13 Sb1 F16 89.4(3) . . ?
F12 Sb1 F16 88.9(3) . . ?
F15 Sb1 F16 88.9(3) . . ?
F14 Sb1 F16 89.1(3) . . ?
F24B Sb2 F25 46.0(4) . . ?
F24B Sb2 F22B 91.4(6) . . ?
F25 Sb2 F22B 45.4(4) . . ?
F24B Sb2 F26 90.8(3) . . ?
F25 Sb2 F26 90.0(3) . . ?
F22B Sb2 F26 90.5(3) . . ?
F24B Sb2 F22 46.0(4) . . ?
F25 Sb2 F22 92.0(5) . . ?
F22B Sb2 F22 137.5(6) . . ?
F26 Sb2 F22 89.9(3) . . ?
F24B Sb2 F21 90.7(3) . . ?
F25 Sb2 F21 91.5(3) . . ?
F22B Sb2 F21 90.2(3) . . ?
F26 Sb2 F21 178.4(3) . . ?
F22 Sb2 F21 90.6(3) . . ?
F24B Sb2 F23 136.6(6) . . ?
F25 Sb2 F23 90.6(5) . . ?
F22B Sb2 F23 45.1(4) . . ?
F26 Sb2 F23 90.3(3) . . ?
F22 Sb2 F23 177.4(5) . . ?
F21 Sb2 F23 89.1(3) . . ?
F24B Sb2 F23B 90.4(6) . . ?
F25 Sb2 F23B 136.4(6) . . ?
F22B Sb2 F23B 178.2(7) . . ?
F26 Sb2 F23B 89.8(3) . . ?
F22 Sb2 F23B 44.3(4) . . ?
F21 Sb2 F23B 89.5(3) . . ?
F23 Sb2 F23B 133.1(6) . . ?
F24B Sb2 F25B 178.6(7) . . ?
F25 Sb2 F25B 135.3(6) . . ?
F22B Sb2 F25B 89.9(6) . . ?
F26 Sb2 F25B 89.4(3) . . ?
F22 Sb2 F25B 132.6(6) . . ?
F21 Sb2 F25B 89.1(3) . . ?
F23 Sb2 F25B 44.8(4) . . ?
F23B Sb2 F25B 88.3(6) . . ?
F24B Sb2 F24 134.0(6) . . ?
F25 Sb2 F24 179.7(4) . . ?
F22B Sb2 F24 134.6(6) . . ?
F26 Sb2 F24 89.8(3) . . ?
F22 Sb2 F24 87.9(5) . . ?
F21 Sb2 F24 88.7(3) . . ?
F23 Sb2 F24 89.5(5) . . ?
F23B Sb2 F24 43.6(4) . . ?
F25B Sb2 F24 44.7(4) . . ?
F23B F22 F24B 134.5(6) . . ?
F23B F22 Sb2 68.1(4) . . ?
F24B F22 Sb2 66.5(4) . . ?
F25B F23 F22B 134.8(6) . . ?
F25B F23 Sb2 67.8(4) . . ?
F22B F23 Sb2 67.0(4) . . ?
F23B F24 F25B 135.3(5) . . ?
F23B F24 Sb2 67.8(4) . . ?
F25B F24 Sb2 67.5(4) . . ?
F22B F25 F24B 134.5(5) . . ?
F22B F25 Sb2 67.5(4) . . ?
F24B F25 Sb2 67.0(4) . . ?
F23 F22B F25 134.9(5) . . ?
F23 F22B Sb2 67.9(4) . . ?
F25 F22B Sb2 67.0(4) . . ?
F24 F23B F22 136.2(5) . . ?
F24 F23B Sb2 68.6(4) . . ?
F22 F23B Sb2 67.6(4) . . ?
F25 F24B F22 134.5(5) . . ?
F25 F24B Sb2 67.0(4) . . ?
F22 F24B Sb2 67.5(4) . . ?
F23 F25B F24 135.2(5) . . ?
F23 F25B Sb2 67.4(4) . . ?
F24 F25B Sb2 67.8(4) . . ?
F33 Sb3 F31 91.2(3) . . ?
F33 Sb3 F34 94.2(11) . . ?
F31 Sb3 F34 91.3(3) . . ?
F33 Sb3 F35 170.6(8) . . ?
F31 Sb3 F35 89.5(3) . . ?
F34 Sb3 F35 95.2(10) . . ?
F33 Sb3 F32 89.7(8) . . ?
F31 Sb3 F32 90.2(3) . . ?
F34 Sb3 F32 175.9(9) . . ?
F35 Sb3 F32 81.0(9) . . ?
F33 Sb3 F36 89.9(3) . . ?
F31 Sb3 F36 178.4(4) . . ?
F34 Sb3 F36 89.8(3) . . ?
F35 Sb3 F36 89.3(3) . . ?
F32 Sb3 F36 88.7(3) . . ?
F46 Sb4 F44 91.9(3) . . ?
F46 Sb4 F44B 147.4(9) . . ?
F44 Sb4 F44B 120.4(9) . . ?
F46 Sb4 F45 91.1(3) . . ?
F44 Sb4 F45 90.7(5) . . ?
F44B Sb4 F45 84.4(9) . . ?
F46 Sb4 F46B 115(2) . . ?
F44 Sb4 F46B 54(3) . . ?
F44B Sb4 F46B 84.0(15) . . ?
F45 Sb4 F46B 45(3) . . ?
F46 Sb4 F43B 65.7(10) . . ?
F44 Sb4 F43B 119.6(12) . . ?
F44B Sb4 F43B 91.9(6) . . ?
F45 Sb4 F43B 39.4(14) . . ?
F46B Sb4 F43B 85(4) . . ?
F46 Sb4 F45B 114.5(9) . . ?
F44 Sb4 F45B 53.6(12) . . ?
F44B Sb4 F45B 90.7(6) . . ?
F45 Sb4 F45B 134.5(13) . . ?
F46B Sb4 F45B 89(4) . . ?
F43B Sb4 F45B 172.9(17) . . ?
F46 Sb4 F41B 68.0(11) . . ?
F44 Sb4 F41B 114.5(10) . . ?
F44B Sb4 F41B 99.4(13) . . ?
F45 Sb4 F41B 146.8(11) . . ?
F46B Sb4 F41B 167(4) . . ?
F43B Sb4 F41B 107.4(18) . . ?
F45B Sb4 F41B 78.7(16) . . ?
F46 Sb4 F43 91.0(3) . . ?
F44 Sb4 F43 90.0(5) . . ?
F44B Sb4 F43 93.4(9) . . ?
F45 Sb4 F43 177.8(4) . . ?
F46B Sb4 F43 134(4) . . ?
F43B Sb4 F43 141.4(15) . . ?
F45B Sb4 F43 44.9(13) . . ?
F41B Sb4 F43 34.1(10) . . ?
F46 Sb4 F42B 39.0(10) . . ?
F44 Sb4 F42B 52.9(10) . . ?
F44B Sb4 F42B 171.3(15) . . ?
F45 Sb4 F42B 90.0(11) . . ?
F46B Sb4 F42B 87.3(16) . . ?
F43B Sb4 F42B 88.0(6) . . ?
F45B Sb4 F42B 88.5(6) . . ?
F41B Sb4 F42B 89.0(15) . . ?
F43 Sb4 F42B 92.1(11) . . ?
F46 Sb4 F42 90.2(3) . . ?
F44 Sb4 F42 177.7(4) . . ?
F44B Sb4 F42 57.7(9) . . ?
F45 Sb4 F42 90.3(5) . . ?
F46B Sb4 F42 126(3) . . ?
F43B Sb4 F42 62.2(12) . . ?
F45B Sb4 F42 124.5(11) . . ?
F41B Sb4 F42 65.4(10) . . ?
F43 Sb4 F42 89.0(5) . . ?
F42B Sb4 F42 129.1(11) . . ?
F46 Sb4 F41 178.2(4) . . ?
F44 Sb4 F41 89.8(3) . . ?
F44B Sb4 F41 31.0(8) . . ?
F45 Sb4 F41 89.5(3) . . ?
F46B Sb4 F41 66(2) . . ?
F43B Sb4 F41 113.9(10) . . ?
F45B Sb4 F41 66.1(9) . . ?
F41B Sb4 F41 110.7(10) . . ?
F43 Sb4 F41 88.4(3) . . ?
F42B Sb4 F41 142.7(11) . . ?
F42 Sb4 F41 88.1(3) . . ?
F44B F41 Sb4 72.5(6) . . ?
F44B F42 Sb4 60.2(5) . . ?
F41B F43 F45B 139.1(12) . . ?
F41B F43 Sb4 72.7(7) . . ?
F45B F43 Sb4 67.4(7) . . ?
F42B F44 F45B 103.1(16) . . ?
F42B F44 F46B 101(3) . . ?
F45B F44 F46B 102(2) . . ?
F42B F44 Sb4 64.4(6) . . ?
F45B F44 Sb4 63.7(7) . . ?
F46B F44 Sb4 63.3(14) . . ?
F43B F45 F46B 137(2) . . ?
F43B F45 Sb4 70.4(8) . . ?
F46B F45 Sb4 67.4(18) . . ?
F42B F46 Sb4 72.3(7) . . ?
F43 F41B Sb4 73.2(7) . . ?
F46 F42B F44 131.4(7) . . ?
F46 F42B Sb4 68.7(6) . . ?
F44 F42B Sb4 62.7(6) . . ?
F45 F43B Sb4 70.1(8) . . ?
F41 F44B F42 137.0(10) . . ?
F41 F44B Sb4 76.6(7) . . ?
F42 F44B Sb4 62.1(5) . . ?
F43 F45B F44 115.7(12) . . ?
F43 F45B Sb4 67.7(8) . . ?
F44 F45B Sb4 62.7(7) . . ?
F45 F46B F44 115(2) . . ?
F45 F46B Sb4 67.2(18) . . ?
F44 F46B Sb4 62.5(13) . . ?

loop_
_geom_bond_atom_site_label_1
_geom_bond_atom_site_label_2
_geom_bond_distance
_geom_bond_site_symmetry_2
_geom_bond_publ_flag
Ag1 N41 2.302(7) . ?
Ag1 N21 2.362(7) . ?
Ag1 N34B 2.371(10) . ?
Ag1 N14 2.420(8) . ?
Ag1 N34A 2.469(6) . ?
Ag2 N81 2.253(6) . ?
Ag2 N61 2.329(8) 2_645 ?
Ag2 N31A 2.415(6) 3_546 ?
Ag2 N31B 2.434(10) 3_546 ?
Ag2 N24 2.525(8) 4_545 ?
Ag3 N44 2.246(7) . ?
Ag3 N51 2.368(8) . ?
Ag3 N64 2.377(8) . ?
Ag3 N74 2.383(7) . ?
Ag4 N84 2.300(7) . ?
Ag4 N11 2.315(7) 3_445 ?
Ag4 N71 2.394(8) 2_544 ?
Ag4 N54 2.408(8) . ?
N11 C12 1.313(12) . ?
N11 C16 1.339(12) . ?
N11 Ag4 2.315(7) 3 ?
C12 C13 1.411(14) . ?
C12 C1A 1.507(5) . ?
C13 N14 1.325(13) . ?
N14 C15 1.328(13) . ?
C15 C16 1.337(14) . ?
C1A C1B 1.509(5) . ?
N21 C26 1.347(13) . ?
N21 C22 1.353(13) . ?
C22 C23 1.409(14) . ?
C22 C2A 1.516(5) . ?
C23 N24 1.286(15) . ?
N24 C25 1.369(14) . ?
N24 Ag2 2.525(8) 4_444 ?
C25 C26 1.343(15) . ?
C2A C2B 1.510(5) . ?
N31A C32A 1.3900 . ?
N31A C36A 1.3900 . ?
N31A Ag2 2.415(6) 3_454 ?
C32A C33A 1.3900 . ?
C32A C3A1 1.505(5) . ?
C33A N34A 1.3900 . ?
N34A C35A 1.3900 . ?
C35A C36A 1.3900 . ?
C3A1 C3B1 1.502(5) . ?
N31B C32B 1.3900 . ?
N31B C36B 1.3900 . ?
N31B Ag2 2.434(10) 3_454 ?
C32B C33B 1.3900 . ?
C32B C3A2 1.508(5) . ?
C33B N34B 1.3900 . ?
N34B C35B 1.3900 . ?
C35B C36B 1.3900 . ?
N41 C46 1.274(13) . ?
N41 C42 1.355(12) . ?
C42 C43 1.384(13) . ?
C42 C4A 1.508(5) . ?
C43 N44 1.286(13) . ?
N44 C45 1.318(12) . ?
C45 C46 1.386(14) . ?
C4A C4B 1.509(5) . ?
N51 C56 1.315(13) . ?
N51 C52 1.316(12) . ?
C52 C53 1.387(13) . ?
C52 C5A 1.508(5) . ?
C53 N54 1.308(12) . ?
N54 C55 1.357(13) . ?
C55 C56 1.376(15) . ?
C5A C5B2 1.505(5) . ?
C5A C5B1 1.509(5) . ?
N61 C62 1.295(13) . ?
N61 C66 1.295(12) . ?
N61 Ag2 2.329(8) 2_444 ?
C62 C63 1.374(15) . ?
C62 C6A 1.513(5) . ?
C63 N64 1.303(14) . ?
N64 C65 1.344(14) . ?
C65 C66 1.379(14) . ?
C6A C6B 1.506(5) . ?
N71 C76 1.279(12) . ?
N71 C72 1.347(12) . ?
N71 Ag4 2.394(8) 2_545 ?
C72 C73 1.436(13) . ?
C72 C7A 1.505(5) . ?
C73 N74 1.313(12) . ?
N74 C75 1.322(13) . ?
C75 C76 1.367(14) . ?
C7A C7B 1.507(5) . ?
N81 C86 1.323(12) . ?
N81 C82 1.346(11) . ?
C82 C83 1.389(12) . ?
C82 C8A 1.509(5) . ?
C83 N84 1.333(12) . ?
N84 C85 1.257(12) . ?
C85 C86 1.391(13) . ?
C8A C8B 1.506(5) . ?
Sb1 F11 1.808(7) . ?
Sb1 F13 1.832(7) . ?
Sb1 F12 1.834(7) . ?
Sb1 F15 1.835(7) . ?
Sb1 F14 1.836(7) . ?
Sb1 F16 1.860(7) . ?
Sb2 F24B 1.821(7) . ?
Sb2 F25 1.821(7) . ?
Sb2 F22B 1.828(7) . ?
Sb2 F26 1.832(7) . ?
Sb2 F22 1.834(7) . ?
Sb2 F21 1.836(6) . ?
Sb2 F23 1.840(7) . ?
Sb2 F23B 1.840(7) . ?
Sb2 F25B 1.846(7) . ?
Sb2 F24 1.851(7) . ?
F22 F23B 1.386(13) . ?
F22 F24B 1.429(13) . ?
F23 F25B 1.404(14) . ?
F23 F22B 1.408(13) . ?
F24 F23B 1.371(13) . ?
F24 F25B 1.405(14) . ?
F25 F22B 1.409(13) . ?
F25 F24B 1.423(13) . ?
Sb3 F33 1.817(7) . ?
Sb3 F31 1.823(7) . ?
Sb3 F34 1.823(7) . ?
Sb3 F35 1.838(7) . ?
Sb3 F32 1.843(7) . ?
Sb3 F36 1.851(7) . ?
Sb4 F46 1.807(7) . ?
Sb4 F44 1.820(7) . ?
Sb4 F44B 1.820(8) . ?
Sb4 F45 1.831(7) . ?
Sb4 F46B 1.833(9) . ?
Sb4 F43B 1.834(9) . ?
Sb4 F45B 1.837(8) . ?
Sb4 F41B 1.838(8) . ?
Sb4 F43 1.842(7) . ?
Sb4 F42B 1.847(8) . ?
Sb4 F42 1.855(7) . ?
Sb4 F41 1.857(7) . ?
F41 F44B 0.98(2) . ?
F42 F44B 1.77(2) . ?
F43 F41B 1.08(3) . ?
F43 F45B 1.41(4) . ?
F44 F42B 1.63(3) . ?
F44 F45B 1.65(3) . ?
F44 F46B 1.66(7) . ?
F45 F43B 1.24(4) . ?
F45 F46B 1.42(10) . ?
F46 F42B 1.22(3) . ?
